data_2017558
loop_
_publ_author_name
'Thanigaimani, Kaliyaperumal'
'Muthiah, Packianathan Thomas'

_publ_section_title
;
 Hydrogen-bonded supramolecular motifs in pyrimethaminium
 4-methylbenzoate, pyrimethaminium 3-hydroxypicolinate and
 pyrimethaminium 2,4-dichlorobenzoate
;
_journal_coeditor_code GA3142
_journal_issue 3
_journal_name_full 'Acta Crystallographica Section C'
_journal_page_first o104
_journal_page_last o108
_journal_paper_doi 10.1107/S0108270110002337
_journal_volume 66
_journal_year 2010
_chemical_formula_iupac 'C12 H14 Cl N4 + , C7 H3 Cl2 O2 -'
_chemical_formula_moiety 'C12 H14 Cl N4 + , C7 H3 Cl2 O2 -'
_chemical_formula_sum 'C19 H17 Cl3 N4 O2'
_chemical_formula_weight 439.72
_chemical_name_common 'Pyrimethaminium 2,4-dichlorobenzoate'
_chemical_name_systematic
;
2,4-diamino-(4-chlorophenyl)-6-ethylpyrimidinium 2,4-dichlorobenzoate
;
_space_group_IT_number 61
_symmetry_cell_setting orthorhombic
_symmetry_space_group_name_Hall '-P 2ac 2ab'
_symmetry_space_group_name_H-M 'P b c a'
_atom_sites_solution_hydrogens geom
_atom_sites_solution_primary direct
_atom_sites_solution_secondary difmap
_cell_angle_alpha 90
_cell_angle_beta 90
_cell_angle_gamma 90
_cell_formula_units_Z 8
_cell_length_a 14.3808(2)
_cell_length_b 12.6799(2)
_cell_length_c 22.4021(3)
_cell_measurement_reflns_used 5639
_cell_measurement_temperature 293
_cell_measurement_theta_max 29.4
_cell_measurement_theta_min 1.8
_cell_volume 4084.96(10)
_computing_cell_refinement 'SAINT (Bruker, 2008)'
_computing_data_collection 'APEX2 (Bruker, 2008)'
_computing_data_reduction 'SAINT (Bruker, 2008)'
_computing_molecular_graphics 'PLATON (Spek, 2009)'
_computing_publication_material 'PLATON (Spek, 2009)'
_computing_structure_refinement 'SHELXL97 (Sheldrick, 2008)'
_computing_structure_solution 'SHELXS97 (Sheldrick, 2008)'
_diffrn_ambient_temperature 293
_diffrn_measured_fraction_theta_full 0.997
_diffrn_measured_fraction_theta_max 0.997
_diffrn_measurement_device_type 'Bruker SMART APEX II CCD area-detector'
_diffrn_measurement_method '\f and \w scans'
_diffrn_radiation_monochromator graphite
_diffrn_radiation_source 'fine-focus sealed tube'
_diffrn_radiation_type MoK\a
_diffrn_radiation_wavelength 0.71073
_diffrn_reflns_av_R_equivalents 0.0331
_diffrn_reflns_av_sigmaI/netI 0.0282
_diffrn_reflns_limit_h_max 19
_diffrn_reflns_limit_h_min -11
_diffrn_reflns_limit_k_max 17
_diffrn_reflns_limit_k_min -12
_diffrn_reflns_limit_l_max 30
_diffrn_reflns_limit_l_min -30
_diffrn_reflns_number 26496
_diffrn_reflns_reduction_process
;
;
_diffrn_reflns_theta_full 29.42
_diffrn_reflns_theta_max 29.42
_diffrn_reflns_theta_min 1.82
_diffrn_standards_number 0
_exptl_absorpt_coefficient_mu 0.471
_exptl_absorpt_correction_T_max 0.912
_exptl_absorpt_correction_T_min 0.891
_exptl_absorpt_correction_type multi-scan
_exptl_absorpt_process_details '(SADABS; Bruker, 2008)'
_exptl_crystal_colour colourless
_exptl_crystal_density_diffrn 1.430
_exptl_crystal_density_method 'not measured'
_exptl_crystal_description prism
_exptl_crystal_F_000 1808
_exptl_crystal_size_max 0.250
_exptl_crystal_size_mid 0.220
_exptl_crystal_size_min 0.200
_refine_diff_density_max 0.478
_refine_diff_density_min -0.514
_refine_ls_extinction_coef 0.0016(3)
_refine_ls_extinction_expression 'Fc^*^ = kFc[1+0.001Fc^2^\l^3^/sin(2\q)]^-1/4^'
_refine_ls_extinction_method 'SHELXL97 (Sheldrick, 2008)'
_refine_ls_goodness_of_fit_ref 1.011
_refine_ls_hydrogen_treatment constr
_refine_ls_matrix_type full
_refine_ls_number_parameters 255
_refine_ls_number_reflns 5639
_refine_ls_number_restraints 0
_refine_ls_restrained_S_all 1.011
_refine_ls_R_factor_all 0.0714
_refine_ls_R_factor_gt 0.0424
_refine_ls_shift/su_max 0.001
_refine_ls_shift/su_mean 0.000
_refine_ls_structure_factor_coef Fsqd
_refine_ls_weighting_details 'calc w = 1/[\s^2^(Fo^2^)+(0.0442P)^2^+1.8433P] where P=(Fo^2^+2Fc^2^)/3'
_refine_ls_weighting_scheme calc
_refine_ls_wR_factor_gt 0.1004
_refine_ls_wR_factor_ref 0.1181
_reflns_number_gt 3791
_reflns_number_total 5639
_reflns_threshold_expression I>2\s(I)
_cod_data_source_file ga3142.cif
_cod_data_source_block III
_cod_database_code 2017558
_cod_database_fobs_code 2017558

loop_
_symmetry_equiv_pos_site_id
_symmetry_equiv_pos_as_xyz
1 x,y,z
2 1/2-x,-y,1/2+z
3 1/2+x,1/2-y,-z
4 -x,1/2+y,1/2-z
5 -x,-y,-z
6 1/2+x,y,1/2-z
7 1/2-x,1/2+y,z
8 x,1/2-y,1/2+z

loop_
_atom_site_aniso_label
_atom_site_aniso_U_11
_atom_site_aniso_U_22
_atom_site_aniso_U_33
_atom_site_aniso_U_12
_atom_site_aniso_U_13
_atom_site_aniso_U_23
Cl1 0.1036(5) 0.0906(5) 0.0691(4) 0.0491(4) 0.0325(4) -0.0026(3)
N1 0.0362(7) 0.0280(7) 0.0405(7) -0.0031(6) 0.0069(6) -0.0021(5)
N2 0.0525(9) 0.0296(7) 0.0564(9) -0.0025(7) 0.0152(7) -0.0075(7)
N3 0.0412(8) 0.0296(7) 0.0449(8) -0.0041(6) 0.0036(6) -0.0020(6)
N4 0.0505(9) 0.0386(8) 0.0620(10) -0.0132(7) 0.0177(8) -0.0076(7)
C2 0.0363(8) 0.0284(8) 0.0396(8) 0.0003(7) -0.0012(6) -0.0012(6)
C4 0.0373(8) 0.0325(8) 0.0414(8) -0.0038(7) 0.0009(7) 0.0012(7)
C5 0.0347(8) 0.0325(8) 0.0390(8) -0.0020(7) 0.0016(7) -0.0036(7)
C6 0.0335(8) 0.0294(8) 0.0364(8) -0.0004(6) -0.0022(6) -0.0028(6)
C7 0.0431(9) 0.0305(8) 0.0445(9) -0.0048(7) 0.0052(7) -0.0055(7)
C8 0.0732(15) 0.0431(11) 0.0823(16) 0.0058(11) -0.0038(13) 0.0134(11)
C9 0.0365(9) 0.0320(8) 0.0431(9) -0.0030(7) 0.0061(7) -0.0012(7)
C10 0.0412(10) 0.0493(11) 0.0547(11) -0.0004(8) -0.0008(8) -0.0080(9)
C11 0.0393(10) 0.0507(11) 0.0740(14) 0.0086(8) 0.0094(10) -0.0012(10)
C12 0.0619(13) 0.0417(10) 0.0506(11) 0.0148(9) 0.0212(9) 0.0036(8)
C13 0.0662(13) 0.0520(11) 0.0380(9) 0.0120(10) 0.0043(9) -0.0013(8)
C14 0.0436(10) 0.0488(10) 0.0419(9) 0.0083(8) 0.0026(8) -0.0008(8)
Cl2 0.0547(3) 0.0690(4) 0.0784(4) 0.0048(3) -0.0097(3) 0.0230(3)
Cl3 0.0870(5) 0.0880(5) 0.1782(9) -0.0426(4) 0.0789(6) -0.0259(5)
O1 0.0563(8) 0.0334(7) 0.0642(8) -0.0011(6) 0.0258(7) -0.0041(6)
O2 0.0612(9) 0.0311(7) 0.0946(11) -0.0042(6) 0.0317(8) -0.0089(7)
C15 0.0349(8) 0.0320(8) 0.0419(8) -0.0021(7) 0.0040(7) -0.0068(7)
C16 0.0421(10) 0.0336(9) 0.0509(10) -0.0020(7) 0.0051(8) -0.0017(7)
C17 0.0668(14) 0.0374(10) 0.0669(13) -0.0107(9) 0.0211(11) 0.0014(9)
C18 0.0489(12) 0.0490(12) 0.0935(17) -0.0204(10) 0.0317(12) -0.0228(12)
C19 0.0344(10) 0.0610(13) 0.0921(17) -0.0033(9) 0.0055(10) -0.0252(13)
C20 0.0404(10) 0.0467(10) 0.0588(11) 0.0038(8) -0.0023(8) -0.0088(9)
C21 0.0378(9) 0.0311(8) 0.0444(9) 0.0018(7) 0.0045(7) 0.0007(7)

loop_
_atom_site_type_symbol
_atom_site_label
_atom_site_fract_x
_atom_site_fract_y
_atom_site_fract_z
_atom_site_U_iso_or_equiv
_atom_site_thermal_displace_type
_atom_site_calc_flag
_atom_site_refinement_flags
_atom_site_occupancy
Cl Cl1 1.16200(5) 0.33814(6) 0.20424(3) 0.0878(3) Uani . . 1.000
N N1 0.83136(10) 0.58234(10) 0.46549(6) 0.0349(4) Uani . . 1.000
N N2 0.80363(11) 0.73723(12) 0.51484(7) 0.0462(5) Uani . . 1.000
N N3 0.92006(10) 0.73383(11) 0.44467(6) 0.0386(4) Uani . . 1.000
N N4 1.03918(11) 0.72461(12) 0.37804(7) 0.0504(5) Uani . . 1.000
C C2 0.85241(11) 0.68540(13) 0.47439(7) 0.0348(5) Uani . . 1.000
C C4 0.96752(12) 0.67725(13) 0.40467(8) 0.0371(5) Uani . . 1.000
C C5 0.94500(11) 0.57010(13) 0.39029(7) 0.0354(5) Uani . . 1.000
C C6 0.87640(11) 0.52406(12) 0.42301(7) 0.0331(5) Uani . . 1.000
C C7 0.84999(12) 0.40996(13) 0.41939(8) 0.0394(5) Uani . . 1.000
C C8 0.90786(17) 0.34450(17) 0.46207(11) 0.0662(8) Uani . . 1.000
C C9 0.99831(12) 0.51108(13) 0.34432(7) 0.0372(5) Uani . . 1.000
C C10 1.08977(13) 0.48089(15) 0.35500(9) 0.0484(6) Uani . . 1.000
C C11 1.14047(14) 0.42735(16) 0.31203(10) 0.0547(7) Uani . . 1.000
C C12 1.09873(15) 0.40420(15) 0.25855(9) 0.0514(7) Uani . . 1.000
C C13 1.00845(15) 0.43143(16) 0.24713(8) 0.0521(6) Uani . . 1.000
C C14 0.95886(13) 0.48576(15) 0.28998(8) 0.0448(6) Uani . . 1.000
Cl Cl2 0.69947(4) 0.35207(5) 0.65836(3) 0.0674(2) Uani . . 1.000
Cl Cl3 0.33345(6) 0.32074(7) 0.69141(5) 0.1177(4) Uani . . 1.000
O O1 0.70611(9) 0.46896(10) 0.53099(6) 0.0513(4) Uani . . 1.000
O O2 0.66023(10) 0.61880(10) 0.57229(7) 0.0623(5) Uani . . 1.000
C C15 0.57511(11) 0.46659(13) 0.59459(7) 0.0363(5) Uani . . 1.000
C C16 0.58815(13) 0.38883(14) 0.63712(8) 0.0422(6) Uani . . 1.000
C C17 0.51428(16) 0.34230(15) 0.66646(10) 0.0570(7) Uani . . 1.000
C C18 0.42618(15) 0.37455(18) 0.65230(12) 0.0638(8) Uani . . 1.000
C C19 0.40979(14) 0.45014(18) 0.60983(11) 0.0625(8) Uani . . 1.000
C C20 0.48434(13) 0.49682(16) 0.58148(9) 0.0486(6) Uani . . 1.000
C C21 0.65385(12) 0.52255(13) 0.56385(8) 0.0378(5) Uani . . 1.000
H H1 0.78900 0.55310 0.48690 0.0420 Uiso calc R 1.000
H H2A 0.81560 0.80250 0.52200 0.0550 Uiso calc R 1.000
H H2B 0.75990 0.70570 0.53400 0.0550 Uiso calc R 1.000
H H4A 1.05290 0.78870 0.38690 0.0600 Uiso calc R 1.000
H H4B 1.07160 0.69100 0.35200 0.0600 Uiso calc R 1.000
H H7A 0.85930 0.38480 0.37890 0.0470 Uiso calc R 1.000
H H7B 0.78460 0.40200 0.42910 0.0470 Uiso calc R 1.000
H H8A 0.97250 0.35180 0.45220 0.0990 Uiso calc R 1.000
H H8B 0.89010 0.27170 0.45890 0.0990 Uiso calc R 1.000
H H8C 0.89770 0.36850 0.50220 0.0990 Uiso calc R 1.000
H H10 1.11730 0.49690 0.39150 0.0580 Uiso calc R 1.000
H H11 1.20170 0.40750 0.31930 0.0660 Uiso calc R 1.000
H H13 0.98080 0.41360 0.21100 0.0620 Uiso calc R 1.000
H H14 0.89780 0.50570 0.28210 0.0540 Uiso calc R 1.000
H H17 0.52420 0.29040 0.69510 0.0680 Uiso calc R 1.000
H H19 0.34930 0.46970 0.60030 0.0750 Uiso calc R 1.000
H H20 0.47380 0.54920 0.55320 0.0580 Uiso calc R 1.000

loop_
_atom_type_symbol
_atom_type_description
_atom_type_scat_dispersion_real
_atom_type_scat_dispersion_imag
_atom_type_scat_source
O O 0.0106 0.0060 'International Tables Vol C Tables 4.2.6.8 and 6.1.1.4'
N N 0.0061 0.0033 'International Tables Vol C Tables 4.2.6.8 and 6.1.1.4'
Cl Cl 0.1484 0.1585 'International Tables Vol C Tables 4.2.6.8 and 6.1.1.4'
H H 0.0000 0.0000 'International Tables Vol C Tables 4.2.6.8 and 6.1.1.4'
C C 0.0033 0.0016 'International Tables Vol C Tables 4.2.6.8 and 6.1.1.4'

loop_
_geom_angle_atom_site_label_1
_geom_angle_atom_site_label_2
_geom_angle_atom_site_label_3
_geom_angle_site_symmetry_1
_geom_angle_site_symmetry_2
_geom_angle_site_symmetry_3
_geom_angle
_geom_angle_publ_flag
C2 N1 C6 . . . 121.14(14) no
C2 N3 C4 . . . 117.51(14) no
C2 N1 H1 . . . 119.00 no
C6 N1 H1 . . . 119.00 no
C2 N2 H2A . . . 120.00 no
C2 N2 H2B . . . 120.00 no
H2A N2 H2B . . . 120.00 no
H4A N4 H4B . . . 120.00 no
C4 N4 H4A . . . 120.00 no
C4 N4 H4B . . . 120.00 no
N1 C2 N3 . . . 122.34(15) no
N2 C2 N3 . . . 120.16(15) no
N1 C2 N2 . . . 117.50(15) no
N3 C4 N4 . . . 116.95(15) no
N3 C4 C5 . . . 122.99(15) no
N4 C4 C5 . . . 120.06(15) no
C4 C5 C6 . . . 116.71(15) no
C4 C5 C9 . . . 121.10(14) no
C6 C5 C9 . . . 122.09(15) no
N1 C6 C5 . . . 119.10(14) no
N1 C6 C7 . . . 116.06(14) no
C5 C6 C7 . . . 124.68(15) no
C6 C7 C8 . . . 110.83(15) no
C5 C9 C10 . . . 120.49(15) no
C5 C9 C14 . . . 121.07(15) no
C10 C9 C14 . . . 118.44(16) no
C9 C10 C11 . . . 120.87(18) no
C10 C11 C12 . . . 118.78(19) no
Cl1 C12 C11 . . . 119.10(16) no
Cl1 C12 C13 . . . 119.25(15) no
C11 C12 C13 . . . 121.65(19) no
C12 C13 C14 . . . 119.11(18) no
C9 C14 C13 . . . 121.13(17) no
C6 C7 H7A . . . 109.00 no
C6 C7 H7B . . . 110.00 no
C8 C7 H7A . . . 110.00 no
C8 C7 H7B . . . 110.00 no
H7A C7 H7B . . . 108.00 no
C7 C8 H8A . . . 109.00 no
C7 C8 H8B . . . 110.00 no
C7 C8 H8C . . . 109.00 no
H8A C8 H8B . . . 109.00 no
H8A C8 H8C . . . 109.00 no
H8B C8 H8C . . . 109.00 no
C9 C10 H10 . . . 120.00 no
C11 C10 H10 . . . 120.00 no
C10 C11 H11 . . . 121.00 no
C12 C11 H11 . . . 121.00 no
C12 C13 H13 . . . 120.00 no
C14 C13 H13 . . . 120.00 no
C9 C14 H14 . . . 119.00 no
C13 C14 H14 . . . 119.00 no
C16 C15 C20 . . . 117.94(16) no
C16 C15 C21 . . . 123.34(15) no
C20 C15 C21 . . . 118.67(15) no
Cl2 C16 C15 . . . 120.37(14) no
Cl2 C16 C17 . . . 117.68(15) no
C15 C16 C17 . . . 121.85(17) no
C16 C17 C18 . . . 118.3(2) no
Cl3 C18 C17 . . . 118.48(19) no
Cl3 C18 C19 . . . 119.55(17) no
C17 C18 C19 . . . 121.9(2) no
C18 C19 C20 . . . 119.07(19) no
C15 C20 C19 . . . 120.90(18) no
O1 C21 O2 . . . 125.45(17) no
O1 C21 C15 . . . 117.72(15) no
O2 C21 C15 . . . 116.81(16) no
C16 C17 H17 . . . 121.00 no
C18 C17 H17 . . . 121.00 no
C18 C19 H19 . . . 120.00 no
C20 C19 H19 . . . 120.00 no
C15 C20 H20 . . . 120.00 no
C19 C20 H20 . . . 120.00 no

loop_
_geom_bond_atom_site_label_1
_geom_bond_atom_site_label_2
_geom_bond_site_symmetry_1
_geom_bond_site_symmetry_2
_geom_bond_distance
_geom_bond_publ_flag
Cl1 C12 . . 1.735(2) no
Cl2 C16 . . 1.7339(19) no
Cl3 C18 . . 1.735(3) no
O1 C21 . . 1.252(2) no
O2 C21 . . 1.238(2) no
N1 C6 . . 1.368(2) no
N1 C2 . . 1.356(2) no
N2 C2 . . 1.321(2) no
N3 C2 . . 1.329(2) no
N3 C4 . . 1.336(2) no
N4 C4 . . 1.334(2) no
N1 H1 . . 0.8600 no
N2 H2A . . 0.8600 no
N2 H2B . . 0.8600 no
N4 H4A . . 0.8600 no
N4 H4B . . 0.8600 no
C4 C5 . . 1.433(2) no
C5 C9 . . 1.486(2) no
C5 C6 . . 1.361(2) no
C6 C7 . . 1.498(2) no
C7 C8 . . 1.515(3) no
C9 C10 . . 1.391(3) no
C9 C14 . . 1.381(2) no
C10 C11 . . 1.385(3) no
C11 C12 . . 1.372(3) no
C12 C13 . . 1.368(3) no
C13 C14 . . 1.380(3) no
C7 H7A . . 0.9700 no
C7 H7B . . 0.9700 no
C8 H8A . . 0.9600 no
C8 H8B . . 0.9600 no
C8 H8C . . 0.9600 no
C10 H10 . . 0.9300 no
C11 H11 . . 0.9300 no
C13 H13 . . 0.9300 no
C14 H14 . . 0.9300 no
C15 C16 . . 1.384(2) no
C15 C20 . . 1.392(2) no
C15 C21 . . 1.503(2) no
C16 C17 . . 1.382(3) no
C17 C18 . . 1.369(3) no
C18 C19 . . 1.371(3) no
C19 C20 . . 1.380(3) no
C17 H17 . . 0.9300 no
C19 H19 . . 0.9300 no
C20 H20 . . 0.9300 no

loop_
_geom_contact_atom_site_label_1
_geom_contact_atom_site_label_2
_geom_contact_distance
_geom_contact_site_symmetry_1
_geom_contact_site_symmetry_2
_geom_contact_publ_flag
Cl1 C19 3.570(2) . 2_664 no
Cl1 Cl3 3.1969(11) . 8_654 no
Cl2 O1 3.2168(15) . . no
Cl3 Cl1 3.1969(11) . 8_455 no
Cl2 H2A 3.1300 . 7_645 no
Cl3 H7A 3.0700 . 3_456 no
O1 N1 2.7321(19) . . no
O1 C7 3.330(2) . . no
O1 Cl2 3.2168(15) . . no
O1 N2 2.964(2) . 7_645 no
O2 N4 2.866(2) . 3_466 no
O2 N2 2.857(2) . . no
O1 H1 1.8800 . . no
O1 H2A 2.1400 . 7_645 no
O1 H7B 2.6800 . . no
O2 H4A 2.1400 . 3_466 no
O2 H1 2.7900 . . no
O2 H2B 2.0000 . . no
O2 H20 2.8500 . . no
N1 O1 2.7321(19) . . no
N2 O2 2.857(2) . . no
N2 O1 2.964(2) . 7_655 no
N3 C8 3.388(3) . 5_766 no
N4 C10 3.217(2) . . no
N4 O2 2.866(2) . 3_566 no
N3 H20 2.8600 . 3_566 no
C4 C8 3.493(3) . 5_766 no
C7 C14 3.432(3) . . no
C7 O1 3.330(2) . . no
C8 C4 3.493(3) . 5_766 no
C8 N3 3.388(3) . 5_766 no
C10 N4 3.217(2) . . no
C13 C18 3.384(3) . 2_664 no
C13 C17 3.407(3) . 2_664 no
C14 C17 3.544(3) . 2_664 no
C14 C7 3.432(3) . . no
C17 C14 3.544(3) . 2_665 no
C17 C13 3.407(3) . 2_665 no
C18 C13 3.384(3) . 2_665 no
C19 Cl1 3.570(2) . 2_665 no
C2 H8A 3.0400 . 5_766 no
C4 H8C 2.9100 . 5_766 no
C9 H4B 2.5200 . . no
C9 H7A 2.6800 . . no
C10 H4B 2.6800 . . no
C12 H17 2.8800 . 3_556 no
C14 H7A 2.7700 . . no
C15 H2A 3.0700 . 7_645 no
C20 H4A 2.9800 . 3_466 no
C21 H1 2.6300 . . no
C21 H2B 2.8600 . . no
C21 H4A 3.0100 . 3_466 no
C21 H2A 2.9800 . 7_645 no
H1 H7B 2.3100 . . no
H1 O1 1.8800 . . no
H1 O2 2.7900 . . no
H1 C21 2.6300 . . no
H1 H2B 2.2400 . . no
H2A O1 2.1400 . 7_655 no
H2A C15 3.0700 . 7_655 no
H2A Cl2 3.1300 . 7_655 no
H2A C21 2.9800 . 7_655 no
H2B H1 2.2400 . . no
H2B O2 2.0000 . . no
H2B C21 2.8600 . . no
H4A O2 2.1400 . 3_566 no
H4A C20 2.9800 . 3_566 no
H4A C21 3.0100 . 3_566 no
H4B C9 2.5200 . . no
H4B C10 2.6800 . . no
H7A Cl3 3.0700 . 3_556 no
H7A C9 2.6800 . . no
H7A C14 2.7700 . . no
H7B O1 2.6800 . . no
H7B H1 2.3100 . . no
H8A C2 3.0400 . 5_766 no
H8C C4 2.9100 . 5_766 no
H17 C12 2.8800 . 3_456 no
H20 O2 2.8500 . . no
H20 N3 2.8600 . 3_466 no

loop_
_geom_hbond_atom_site_label_D
_geom_hbond_atom_site_label_H
_geom_hbond_atom_site_label_A
_geom_hbond_site_symmetry_A
_geom_hbond_distance_DH
_geom_hbond_distance_HA
_geom_hbond_distance_DA
_geom_hbond_angle_DHA
_geom_hbond_publ_flag
N1 H1 O1 . 0.8600 1.8800 2.7321(19) 171.00 yes
N2 H2A O1 7_655 0.8600 2.1400 2.964(2) 159.00 yes
N2 H2B O2 . 0.8600 2.0000 2.857(2) 174.00 yes
N4 H4A O2 3_566 0.8600 2.1400 2.866(2) 141.00 yes

loop_
_geom_torsion_atom_site_label_1
_geom_torsion_atom_site_label_2
_geom_torsion_atom_site_label_3
_geom_torsion_atom_site_label_4
_geom_torsion_site_symmetry_1
_geom_torsion_site_symmetry_2
_geom_torsion_site_symmetry_3
_geom_torsion_site_symmetry_4
_geom_torsion
_geom_torsion_publ_flag
C6 N1 C2 N2 . . . . 177.74(15) no
C6 N1 C2 N3 . . . . -3.1(2) no
C2 N1 C6 C5 . . . . 1.6(2) no
C2 N1 C6 C7 . . . . 177.30(14) no
C4 N3 C2 N1 . . . . 0.4(2) no
C2 N3 C4 C5 . . . . 3.8(2) no
C2 N3 C4 N4 . . . . -175.64(15) no
C4 N3 C2 N2 . . . . 179.46(16) no
N3 C4 C5 C9 . . . . 178.42(15) no
N3 C4 C5 C6 . . . . -5.1(2) no
N4 C4 C5 C6 . . . . 174.30(16) no
N4 C4 C5 C9 . . . . -2.2(2) no
C4 C5 C6 N1 . . . . 2.2(2) no
C9 C5 C6 C7 . . . . 3.4(3) no
C4 C5 C9 C10 . . . . 69.9(2) no
C4 C5 C9 C14 . . . . -109.5(2) no
C6 C5 C9 C10 . . . . -106.3(2) no
C6 C5 C9 C14 . . . . 74.3(2) no
C4 C5 C6 C7 . . . . -173.04(15) no
C9 C5 C6 N1 . . . . 178.65(14) no
N1 C6 C7 C8 . . . . -87.32(19) no
C5 C6 C7 C8 . . . . 88.1(2) no
C5 C9 C10 C11 . . . . -178.95(17) no
C14 C9 C10 C11 . . . . 0.5(3) no
C5 C9 C14 C13 . . . . 179.66(17) no
C10 C9 C14 C13 . . . . 0.3(3) no
C9 C10 C11 C12 . . . . -0.2(3) no
C10 C11 C12 Cl1 . . . . 179.47(15) no
C10 C11 C12 C13 . . . . -0.9(3) no
Cl1 C12 C13 C14 . . . . -178.77(15) no
C11 C12 C13 C14 . . . . 1.6(3) no
C12 C13 C14 C9 . . . . -1.2(3) no
C20 C15 C16 Cl2 . . . . -176.73(14) no
C20 C15 C16 C17 . . . . -0.5(3) no
C21 C15 C16 Cl2 . . . . 0.8(2) no
C21 C15 C16 C17 . . . . 177.04(17) no
C16 C15 C20 C19 . . . . -0.4(3) no
C21 C15 C20 C19 . . . . -178.01(18) no
C16 C15 C21 O1 . . . . 64.5(2) no
C16 C15 C21 O2 . . . . -117.1(2) no
C20 C15 C21 O1 . . . . -118.03(19) no
C20 C15 C21 O2 . . . . 60.5(2) no
Cl2 C16 C17 C18 . . . . 176.69(17) no
C15 C16 C17 C18 . . . . 0.4(3) no
C16 C17 C18 Cl3 . . . . -177.10(16) no
C16 C17 C18 C19 . . . . 0.7(3) no
Cl3 C18 C19 C20 . . . . 176.24(18) no
C17 C18 C19 C20 . . . . -1.5(4) no
C18 C19 C20 C15 . . . . 1.3(3) no

loop_
_cod_related_entry_id
_cod_related_entry_database
_cod_related_entry_code
1 ChemSpider 30654221
